data_7007501
loop_
_publ_author_name
'Sah, Ajay K.'
'Tanase, Tomoaki'

_publ_section_title
;
 Amine mediated proton transfer reaction and C-Cl bond activation of
 solvent chloroform by a trinuclear copper(II) complex of a
 glucopyranosylamine derived ligand.
;
_journal_issue 31
_journal_name_full 'Dalton transactions (Cambridge, England : 2003)'
_journal_page_first 3742
_journal_page_last 3751
_journal_paper_doi 10.1039/b606485j
_journal_year 2006
_chemical_formula_moiety 'C8 H26 Cl2 Cu N4 O '
_chemical_formula_sum 'C8 H26 Cl2 Cu N4 O'
_chemical_formula_weight 328.77
_space_group_IT_number 5
_symmetry_cell_setting monoclinic
_symmetry_Int_Tables_number 5
_symmetry_space_group_name_Hall 'C 2y'
_symmetry_space_group_name_H-M 'C 1 2 1'
_cell_angle_alpha 90
_cell_angle_beta 122.187(2)
_cell_angle_gamma 90
_cell_formula_units_Z 2
_cell_length_a 10.668(8)
_cell_length_b 8.306(6)
_cell_length_c 9.478(7)
_cell_measurement_reflns_used 674
_cell_measurement_temperature 153.2
_cell_measurement_theta_max 26.7
_cell_measurement_theta_min 4.7
_cell_volume 710.8(9)
_computing_cell_refinement CRYSTALCLEAR
_computing_data_collection CRYSTALCLEAR
_computing_data_reduction 'teXsan Ver. 1.11'
_computing_molecular_graphics ORTEP-II
_computing_publication_material 'teXsan Ver. 1.11'
_computing_structure_refinement SHELXL93
_computing_structure_solution SIR92
_diffrn_detector_area_resol_mean 14.71
_diffrn_measurement_device_type 'Rigaku/MSC Mercury CCD'
_diffrn_measurement_method \w
_diffrn_radiation_type 'Mo K\a'
_diffrn_radiation_wavelength 0.7107
_diffrn_reflns_av_R_equivalents 0.010
_diffrn_reflns_limit_h_max 13
_diffrn_reflns_limit_h_min 0
_diffrn_reflns_limit_k_max 9
_diffrn_reflns_limit_k_min 0
_diffrn_reflns_limit_l_max 9
_diffrn_reflns_limit_l_min -11
_diffrn_reflns_number 1587
_diffrn_reflns_theta_max 26.58
_diffrn_reflns_theta_min 3.00
_exptl_absorpt_coefficient_mu 1.900
_exptl_absorpt_correction_T_max 1.000
_exptl_absorpt_correction_T_min 0.684
_exptl_absorpt_correction_type multi-scan
_exptl_absorpt_process_details 'Jacobson, R. (1998) Private communication'
_exptl_crystal_colour blue
_exptl_crystal_density_diffrn 1.536
_exptl_crystal_density_method 'not measured'
_exptl_crystal_description block
_exptl_crystal_size_max 0.350
_exptl_crystal_size_mid 0.300
_exptl_crystal_size_min 0.200
_refine_diff_density_max 0.56
_refine_diff_density_min -0.56
_refine_ls_abs_structure_details 'Flack, H. D. (1983), Acta Cryst. A39, 876-881. 2580 Friedel Pairs'
_refine_ls_abs_structure_Flack 0.08(6)
_refine_ls_extinction_method none
_refine_ls_goodness_of_fit_ref 1.121
_refine_ls_hydrogen_treatment noref
_refine_ls_number_parameters 75
_refine_ls_number_reflns 558
_refine_ls_R_factor_gt 0.0752
_refine_ls_shift/su_max 0.0351
_refine_ls_structure_factor_coef Fsqd
_refine_ls_weighting_details 'w = 1/[\s^2^(Fo^2^) + (0.0445P)^2^+6.1836P] where P=(Fo^2^+2Fc^2^)/3'
_refine_ls_weighting_scheme calc
_refine_ls_wR_factor_ref 0.1484
_reflns_number_gt 558
_reflns_number_total 592
_reflns_threshold_expression >2.0sigma(I)
_cod_data_source_file b606485j.txt
_cod_data_source_block trans-[CuCl2(dmen)2].H2O_(compound13c)
_cod_original_cell_volume 710.7(9)
_cod_original_formula_sum 'C8 H26 Cl2 Cu N4 O '
_cod_database_code 7007501

loop_
_symmetry_equiv_pos_as_xyz
x,y,z
-x,y,-z
1/2+x,1/2+y,z
1/2-x,1/2+y,-z

loop_
_atom_site_label
_atom_site_type_symbol
_atom_site_fract_x
_atom_site_fract_y
_atom_site_fract_z
_atom_site_U_iso_or_equiv
_atom_site_adp_type
_atom_site_occupancy
_atom_site_calc_flag
_atom_site_refinement_flags
_atom_site_disorder_assembly
_atom_site_disorder_group
Cu(1) Cu 0.5000 0.1894(2) 1.0000 0.0227(6) Uani 1.00 d S . .
Cl(1) Cl 0.8113(2) 0.1915(6) 1.1168(2) 0.0273(6) Uani 1.00 d . . .
O(1) O 1.0000 0.103(3) 1.5000 0.093(6) Uani 1.00 d S . .
N(1) N 0.518(1) 0.028(2) 1.170(1) 0.029(3) Uani 1.00 d . . .
N(2) N 0.525(1) 0.360(2) 1.172(1) 0.035(3) Uani 1.00 d . . .
C(1) C 0.636(2) -0.106(3) 1.226(3) 0.062(6) Uani 1.00 d . . .
C(2) C 0.494(1) 0.122(2) 1.290(1) 0.040(3) Uani 1.00 d . . .
C(3) C 0.580(1) 0.277(2) 1.329(1) 0.044(3) Uani 1.00 d . . .
C(4) C 0.642(2) 0.462(2) 1.231(2) 0.048(5) Uani 1.00 d . . .
H(1) H 0.3942 0.1451 1.2443 0.0507 Uiso 1.00 calc . . .
H(2) H 0.5328 0.0633 1.3924 0.0507 Uiso 1.00 calc . . .
H(3) H 0.6833 0.2539 1.3781 0.0540 Uiso 1.00 calc . . .
H(4) H 0.5667 0.3411 1.4010 0.0540 Uiso 1.00 calc . . .
H(5) H 0.6208 -0.1847 1.2875 0.0861 Uiso 1.00 calc . . .
H(6) H 0.6319 -0.1509 1.1335 0.0861 Uiso 1.00 calc . . .
H(7) H 0.7316 -0.0570 1.2981 0.0861 Uiso 1.00 calc . . .
H(8) H 0.7323 0.4093 1.2720 0.0614 Uiso 1.00 calc . . .
H(9) H 0.6261 0.5351 1.1420 0.0614 Uiso 1.00 calc . . .
H(10) H 0.6481 0.5299 1.3174 0.0614 Uiso 1.00 calc . . .
H(11) H 0.4283 -0.0340 1.1091 0.0385 Uiso 1.00 calc . . .
H(12) H 0.4343 0.4113 1.1371 0.0406 Uiso 1.00 calc . . .

loop_
_atom_site_aniso_label
_atom_site_aniso_U_11
_atom_site_aniso_U_22
_atom_site_aniso_U_33
_atom_site_aniso_U_12
_atom_site_aniso_U_13
_atom_site_aniso_U_23
Cu(1) 0.0331(8) 0.0223(9) 0.0159(7) 0.0000 0.0151(5) 0.0000
Cl(1) 0.0197(9) 0.035(1) 0.0269(9) 0.000(2) 0.0120(7) 0.001(2)
O(1) 0.12(1) 0.08(1) 0.034(6) 0.0000 0.014(7) 0.0000
N(1) 0.037(7) 0.030(7) 0.022(6) 0.002(6) 0.017(6) 0.000(6)
N(2) 0.037(7) 0.038(8) 0.025(6) 0.012(6) 0.014(5) -0.007(6)
C(1) 0.031(8) 0.05(1) 0.09(1) 0.003(6) 0.019(8) 0.042(8)
C(2) 0.047(6) 0.056(7) 0.027(5) -0.006(6) 0.025(4) 0.002(5)
C(3) 0.040(6) 0.062(7) 0.033(5) -0.004(6) 0.021(4) -0.017(5)
C(4) 0.037(8) 0.06(1) 0.045(8) 0.010(7) 0.017(7) -0.025(7)

loop_
_atom_type_symbol
_atom_type_description
_atom_type_scat_dispersion_real
_atom_type_scat_dispersion_imag
_atom_type_scat_source
C C 0.003 0.002
;International Tables for Crystallography
(1992, Vol. C, Tables 4.2.6.8 and 6.1.1.4)
;
H H 0.000 0.000
;International Tables for Crystallography
(1992, Vol. C, Table 6.1.1.4)
;
Cl Cl 0.148 0.159
;International Tables for Crystallography
(1992, Vol. C, Tables 4.2.6.8 and 6.1.1.4)
;
Cu Cu 0.320 1.265
;International Tables for Crystallography
(1992, Vol. C, Tables 4.2.6.8 and 6.1.1.4)
;
N N 0.006 0.003
;International Tables for Crystallography
(1992, Vol. C, Tables 4.2.6.8 and 6.1.1.4)
;
O O 0.011 0.006
;International Tables for Crystallography
(1992, Vol. C, Tables 4.2.6.8 and 6.1.1.4)
;

loop_
_geom_angle_atom_site_label_1
_geom_angle_atom_site_label_2
_geom_angle_atom_site_label_3
_geom_angle
_geom_angle_site_symmetry_1
_geom_angle_site_symmetry_2
_geom_angle_site_symmetry_3
_geom_angle_publ_flag
Cl(1) Cu(1) Cl(1) 179.3(2) . . 2_657 yes
Cl(1) Cu(1) N(1) 95.6(4) . . . yes
Cl(1) Cu(1) N(1) 84.9(4) . . 2_657 yes
Cl(1) Cu(1) N(2) 93.0(4) . . . yes
Cl(1) Cu(1) N(2) 86.5(4) . . 2_657 yes
Cl(1) Cu(1) N(1) 84.9(4) 2_657 . . yes
Cl(1) Cu(1) N(1) 95.6(4) 2_657 . 2_657 yes
Cl(1) Cu(1) N(2) 86.5(4) 2_657 . . yes
Cl(1) Cu(1) N(2) 93.0(4) 2_657 . 2_657 yes
N(1) Cu(1) N(1) 96.9(8) . . 2_657 yes
N(1) Cu(1) N(2) 84.9(6) . . . yes
N(1) Cu(1) N(2) 177.3(6) . . 2_657 yes
N(1) Cu(1) N(2) 177.3(6) 2_657 . . yes
N(1) Cu(1) N(2) 84.9(6) 2_657 . 2_657 yes
N(2) Cu(1) N(2) 93.2(8) . . 2_657 yes
Cu(1) N(1) C(1) 117(1) . . . yes
Cu(1) N(1) C(2) 105.7(9) . . . yes
C(1) N(1) C(2) 123(1) . . . yes
Cu(1) N(2) C(3) 107.1(10) . . . yes
Cu(1) N(2) C(4) 117(1) . . . yes
C(3) N(2) C(4) 95(1) . . . yes
N(1) C(2) C(3) 107(1) . . . yes
N(2) C(3) C(2) 107.1(9) . . . yes
N(1) Cu(1) N(1) 96.9(8) . . 2_657 yes
N(1) Cu(1) N(2) 84.9(6) . . . yes
N(1) Cu(1) N(2) 177.3(6) . . 2_657 yes
N(1) Cu(1) Cl(1) 95.6(4) . . . yes
N(1) Cu(1) Cl(1) 84.9(4) . . 2_657 yes
N(1) Cu(1) N(2) 177.3(6) 2_657 . . yes
N(1) Cu(1) N(2) 84.9(6) 2_657 . 2_657 yes
N(1) Cu(1) Cl(1) 84.9(4) 2_657 . . yes
N(1) Cu(1) Cl(1) 95.6(4) 2_657 . 2_657 yes
N(2) Cu(1) N(2) 93.2(8) . . 2_657 yes
N(2) Cu(1) Cl(1) 93.0(4) . . . yes
N(2) Cu(1) Cl(1) 86.5(4) . . 2_657 yes
N(2) Cu(1) Cl(1) 86.5(4) 2_657 . . yes
N(2) Cu(1) Cl(1) 93.0(4) 2_657 . 2_657 yes
Cl(1) Cu(1) Cl(1) 179.3(2) . . 2_657 yes

loop_
_geom_bond_atom_site_label_1
_geom_bond_atom_site_label_2
_geom_bond_distance
_geom_bond_site_symmetry_1
_geom_bond_site_symmetry_2
_geom_bond_publ_flag
Cu(1) Cl(1) 2.887(3) . . yes
Cu(1) Cl(1) 2.887(3) . 2_657 yes
Cu(1) N(1) 2.02(1) . . yes
Cu(1) N(1) 2.02(1) . 2_657 yes
Cu(1) N(2) 2.06(1) . . yes
Cu(1) N(2) 2.06(1) . 2_657 yes
N(1) C(1) 1.55(2) . . yes
N(1) C(2) 1.51(2) . . yes
N(2) C(3) 1.45(2) . . yes
N(2) C(4) 1.35(2) . . yes
C(2) C(3) 1.50(2) . . yes
